data_4116021
loop_
_publ_author_name
'Neil Burford'
'T. Stanley Cameron'
'Daren J. LeBlanc'
'Andrew D. Phillips'
'Thomas E. Concolino'
'Kin-Chung Lam'
'Arnold L. Rheingold'

_publ_contact_author_address
;  Department of Chemistry
   Dalhousie University
   Halifax, NS B3H 4J3
   CANADA
;
_publ_contact_author_email burford@chem1.chem.dal.ca
_publ_contact_author_fax '(902) 494-1310'
_publ_contact_author_name 'Neil Burford'
_publ_contact_author_phone '(902) 494-3190'
_publ_section_title
;
 Iminophosphide Bonding Environments from Carbene Complexes of
 Iminophosphines
;
_journal_name_full 'Journal of the American Chemical Society'
_journal_page_first 5413
_journal_page_last 5414
_journal_paper_doi 10.1021/ja000432+
_journal_volume 122
_journal_year 2000
_chemical_formula_sum 'C29 H49 Cl N3 P'
_chemical_formula_weight 506.13
_chemical_name_systematic
; 
 ? 
;
_chemical_temperature_decomposition 450(1)
_space_group_IT_number 14
_symmetry_cell_setting monoclinic
_symmetry_space_group_name_Hall '-P 2ybc'
_symmetry_space_group_name_H-M 'P 1 21/c 1'
_atom_sites_solution_hydrogens geom
_atom_sites_solution_primary direct
_atom_sites_solution_secondary difmap
_audit_creation_method SHELXL-97
_cell_angle_alpha 90.00
_cell_angle_beta 110.8920(10)
_cell_angle_gamma 90.00
_cell_formula_units_Z 4
_cell_length_a 21.8062(3)
_cell_length_b 8.51840(10)
_cell_length_c 17.8511(2)
_cell_measurement_temperature 213(2)
_cell_measurement_theta_max 25.0
_cell_measurement_theta_min 2.0
_cell_volume 3097.91(7)
_computing_cell_refinement 'Bruker SMART'
_computing_data_collection 'Bruker SMART'
_computing_data_reduction 'Bruker SHELXTL'
_computing_molecular_graphics 'Bruker SHELXTL'
_computing_publication_material 'Bruker SHELXTL'
_computing_structure_refinement 'SHELXL-97 (Sheldrick, 1997)'
_computing_structure_solution 'SHELXS-97 (Sheldrick, 1997)'
_diffrn_ambient_temperature 213(2)
_diffrn_measured_fraction_theta_full 0.977
_diffrn_measured_fraction_theta_max 0.977
_diffrn_measurement_device_type 'CCD area detector'
_diffrn_measurement_method 'phi and omega scans'
_diffrn_radiation_monochromator graphite
_diffrn_radiation_source 'fine-focus sealed tube'
_diffrn_radiation_type MoK\a
_diffrn_radiation_wavelength 0.71073
_diffrn_reflns_av_R_equivalents 0.0402
_diffrn_reflns_av_sigmaI/netI 0.0403
_diffrn_reflns_limit_h_max 23
_diffrn_reflns_limit_h_min -14
_diffrn_reflns_limit_k_max 8
_diffrn_reflns_limit_k_min -9
_diffrn_reflns_limit_l_max 19
_diffrn_reflns_limit_l_min -19
_diffrn_reflns_number 9422
_diffrn_reflns_theta_full 23.00
_diffrn_reflns_theta_max 23.00
_diffrn_reflns_theta_min 2.00
_exptl_absorpt_coefficient_mu 0.195
_exptl_absorpt_correction_T_max 0.9438
_exptl_absorpt_correction_T_min 0.9260
_exptl_absorpt_correction_type empirical
_exptl_absorpt_process_details 'SADABS (Sheldrick, 1996)'
_exptl_crystal_colour orange
_exptl_crystal_density_diffrn 1.085
_exptl_crystal_description block
_exptl_crystal_F_000 1104
_exptl_crystal_size_max 0.40
_exptl_crystal_size_mid 0.30
_exptl_crystal_size_min 0.30
_refine_diff_density_max 0.644
_refine_diff_density_min -0.692
_refine_diff_density_rms 0.101
_refine_ls_extinction_method none
_refine_ls_goodness_of_fit_ref 1.082
_refine_ls_hydrogen_treatment mixed
_refine_ls_matrix_type full
_refine_ls_number_parameters 307
_refine_ls_number_reflns 4217
_refine_ls_number_restraints 0
_refine_ls_restrained_S_all 1.082
_refine_ls_R_factor_all 0.1075
_refine_ls_R_factor_gt 0.0850
_refine_ls_shift/su_max 0.000
_refine_ls_shift/su_mean 0.000
_refine_ls_structure_factor_coef Fsqd
_refine_ls_weighting_details 'calc w=1/[\s^2^(Fo^2^)+(0.1374P)^2^+12.8850P] where P=(Fo^2^+2Fc^2^)/3'
_refine_ls_weighting_scheme calc
_refine_ls_wR_factor_gt 0.2371
_refine_ls_wR_factor_ref 0.2753
_reflns_number_gt 3497
_reflns_number_total 4217
_reflns_threshold_expression >2sigma(I)
_cod_data_source_file ja0004322B_2.cif
_cod_data_source_block burla_7a
_cod_original_cell_volume 3097.90(7)
_cod_database_code 4116021

loop_
_symmetry_equiv_pos_as_xyz
'x, y, z'
'-x, y+1/2, -z+1/2'
'-x, -y, -z'
'x, -y-1/2, z-1/2'

loop_
_atom_site_label
_atom_site_type_symbol
_atom_site_fract_x
_atom_site_fract_y
_atom_site_fract_z
_atom_site_U_iso_or_equiv
_atom_site_adp_type
_atom_site_occupancy
_atom_site_symmetry_multiplicity
_atom_site_calc_flag
_atom_site_refinement_flags
P P 0.31635(7) 0.95538(16) 0.19249(9) 0.0305(4) Uani 1 1 d .
Cl Cl 0.41009(8) 0.8937(3) 0.31611(11) 0.0662(7) Uani 1 1 d .
N1 N 0.3888(2) 0.7967(5) 0.1116(3) 0.0257(10) Uani 1 1 d .
N2 N 0.3400(2) 0.6204(5) 0.1605(3) 0.0254(10) Uani 1 1 d .
N3 N 0.2462(2) 0.8977(5) 0.1887(2) 0.0281(10) Uani 1 1 d .
C1 C 0.3475(2) 0.7787(6) 0.1533(3) 0.0276(12) Uani 1 1 d .
C2 C 0.4093(2) 0.6485(6) 0.0953(3) 0.0305(13) Uani 1 1 d .
C3 C 0.3788(3) 0.5388(6) 0.1255(3) 0.0318(13) Uani 1 1 d .
C4 C 0.4121(3) 0.9541(6) 0.0944(3) 0.0313(13) Uani 1 1 d .
H4A H 0.3877 1.0342 0.1128 0.038 Uiso 1 1 c R
C5 C 0.3950(4) 0.9817(8) 0.0040(4) 0.0547(18) Uani 1 1 d .
H5A H 0.3484 0.9648 -0.0239 0.082 Uiso 1 1 c R
H5B H 0.4197 0.9091 -0.0162 0.082 Uiso 1 1 c R
H5C H 0.4061 1.0886 -0.0049 0.082 Uiso 1 1 c R
C6 C 0.4847(3) 0.9784(9) 0.1437(5) 0.060(2) Uani 1 1 d .
H6A H 0.4923 0.9603 0.1999 0.091 Uiso 1 1 c R
H6B H 0.4972 1.0851 0.1365 0.091 Uiso 1 1 c R
H6C H 0.5108 0.9053 0.1259 0.091 Uiso 1 1 c R
C7 C 0.4539(3) 0.6199(7) 0.0479(4) 0.0406(15) Uani 1 1 d .
H7A H 0.4610 0.5080 0.0450 0.061 Uiso 1 1 c R
H7B H 0.4957 0.6716 0.0743 0.061 Uiso 1 1 c R
H7C H 0.4335 0.6617 -0.0058 0.061 Uiso 1 1 c R
C8 C 0.3866(3) 0.3630(7) 0.1248(4) 0.0453(16) Uani 1 1 d .
H8A H 0.4161 0.3365 0.0968 0.068 Uiso 1 1 c R
H8B H 0.3441 0.3149 0.0975 0.068 Uiso 1 1 c R
H8C H 0.4046 0.3246 0.1794 0.068 Uiso 1 1 c R
C9 C 0.2962(3) 0.5504(6) 0.2017(3) 0.0322(13) Uani 1 1 d .
H9A H 0.2705 0.6378 0.2125 0.039 Uiso 1 1 c R
C10 C 0.3367(3) 0.4782(8) 0.2827(4) 0.0487(16) Uani 1 1 d .
H10A H 0.3669 0.5562 0.3154 0.073 Uiso 1 1 c R
H10B H 0.3614 0.3894 0.2743 0.073 Uiso 1 1 c R
H10C H 0.3077 0.4433 0.3097 0.073 Uiso 1 1 c R
C11 C 0.2471(3) 0.4353(7) 0.1461(4) 0.0415(15) Uani 1 1 d .
H11A H 0.2227 0.4872 0.0960 0.062 Uiso 1 1 c R
H11B H 0.2169 0.3996 0.1714 0.062 Uiso 1 1 c R
H11C H 0.2705 0.3459 0.1357 0.062 Uiso 1 1 c R
C12 C 0.1974(2) 1.0103(6) 0.1912(3) 0.0259(12) Uani 1 1 d .
C13 C 0.1922(2) 1.0638(6) 0.2644(3) 0.0255(12) Uani 1 1 d .
C14 C 0.1487(3) 1.1886(6) 0.2599(3) 0.0282(12) Uani 1 1 d .
H14A H 0.1469 1.2288 0.3081 0.034 Uiso 1 1 c R
C15 C 0.1082(2) 1.2564(6) 0.1882(3) 0.0255(12) Uani 1 1 d .
C16 C 0.1087(2) 1.1862(6) 0.1170(3) 0.0276(12) Uani 1 1 d .
H16A H 0.0793 1.2233 0.0677 0.033 Uiso 1 1 c R
C17 C 0.1516(2) 1.0629(6) 0.1168(3) 0.0250(12) Uani 1 1 d .
C18 C 0.2317(3) 0.9980(6) 0.3499(3) 0.0317(13) Uani 1 1 d .
C19 C 0.2538(3) 0.8242(7) 0.3514(4) 0.0450(16) Uani 1 1 d .
H19A H 0.2811 0.8133 0.3190 0.068 Uiso 1 1 c R
H19B H 0.2155 0.7574 0.3300 0.068 Uiso 1 1 c R
H19C H 0.2787 0.7936 0.4062 0.068 Uiso 1 1 c R
C20 C 0.2920(3) 1.1023(8) 0.3907(4) 0.0559(19) Uani 1 1 d .
H20A H 0.3203 1.1013 0.3593 0.084 Uiso 1 1 c R
H20B H 0.3160 1.0624 0.4441 0.084 Uiso 1 1 c R
H20C H 0.2778 1.2089 0.3945 0.084 Uiso 1 1 c R
C21 C 0.1882(4) 1.0037(10) 0.4033(4) 0.068(2) Uani 1 1 d .
H21A H 0.2129 0.9629 0.4562 0.102 Uiso 1 1 c R
H21B H 0.1491 0.9403 0.3788 0.102 Uiso 1 1 c R
H21C H 0.1755 1.1114 0.4079 0.102 Uiso 1 1 c R
C22 C 0.0645(3) 1.4000(6) 0.1901(3) 0.0303(12) Uani 1 1 d .
C23 C 0.0145(3) 1.3522(8) 0.2283(4) 0.0478(16) Uani 1 1 d .
H23A H -0.0127 1.4418 0.2290 0.072 Uiso 1 1 c R
H23B H 0.0375 1.3165 0.2827 0.072 Uiso 1 1 c R
H23C H -0.0128 1.2681 0.1972 0.072 Uiso 1 1 c R
C24 C 0.0259(3) 1.4627(7) 0.1046(4) 0.0432(15) Uani 1 1 d .
H24A H -0.0013 1.5506 0.1080 0.065 Uiso 1 1 c R
H24B H -0.0018 1.3799 0.0727 0.065 Uiso 1 1 c R
H24C H 0.0565 1.4968 0.0797 0.065 Uiso 1 1 c R
C25 C 0.1084(3) 1.5358(7) 0.2377(4) 0.0441(15) Uani 1 1 d .
H25A H 0.0811 1.6247 0.2393 0.066 Uiso 1 1 c R
H25B H 0.1388 1.5665 0.2116 0.066 Uiso 1 1 c R
H25C H 0.1330 1.5012 0.2919 0.066 Uiso 1 1 c R
C26 C 0.1443(3) 0.9859(7) 0.0333(3) 0.0352(13) Uani 1 1 d .
C27 C 0.0842(3) 1.0510(9) -0.0360(3) 0.0506(17) Uani 1 1 d .
H27A H 0.0814 1.0007 -0.0858 0.076 Uiso 1 1 c R
H27B H 0.0891 1.1635 -0.0405 0.076 Uiso 1 1 c R
H27C H 0.0445 1.0298 -0.0250 0.076 Uiso 1 1 c R
C28 C 0.1336(4) 0.8076(8) 0.0380(4) 0.062(2) Uani 1 1 d .
H28A H 0.1290 0.7594 -0.0130 0.094 Uiso 1 1 c R
H28B H 0.0941 0.7893 0.0498 0.094 Uiso 1 1 c R
H28C H 0.1709 0.7621 0.0800 0.094 Uiso 1 1 c R
C29 C 0.2039(3) 1.0204(10) 0.0078(4) 0.060(2) Uani 1 1 d .
H29A H 0.1971 0.9708 -0.0434 0.091 Uiso 1 1 c R
H29B H 0.2435 0.9792 0.0479 0.091 Uiso 1 1 c R
H29C H 0.2083 1.1329 0.0029 0.091 Uiso 1 1 c R

loop_
_atom_site_aniso_label
_atom_site_aniso_U_11
_atom_site_aniso_U_22
_atom_site_aniso_U_33
_atom_site_aniso_U_23
_atom_site_aniso_U_13
_atom_site_aniso_U_12
P 0.0277(8) 0.0219(8) 0.0458(9) -0.0064(6) 0.0181(7) -0.0010(6)
Cl 0.0322(9) 0.1039(16) 0.0530(11) -0.0322(10) 0.0034(8) 0.0009(9)
N1 0.023(2) 0.021(2) 0.034(2) -0.0058(19) 0.012(2) -0.0003(18)
N2 0.023(2) 0.021(2) 0.032(2) -0.0012(19) 0.0100(19) 0.0011(18)
N3 0.029(2) 0.033(2) 0.023(2) -0.0037(19) 0.0092(19) 0.0042(19)
C1 0.020(3) 0.025(3) 0.038(3) 0.001(2) 0.010(2) -0.005(2)
C2 0.023(3) 0.026(3) 0.042(3) 0.002(2) 0.010(2) 0.000(2)
C3 0.029(3) 0.025(3) 0.038(3) 0.000(2) 0.009(2) 0.005(2)
C4 0.029(3) 0.027(3) 0.046(3) 0.001(2) 0.024(3) -0.001(2)
C5 0.075(5) 0.040(4) 0.059(4) 0.014(3) 0.035(4) -0.003(3)
C6 0.045(4) 0.054(4) 0.079(5) -0.002(4) 0.017(4) -0.017(3)
C7 0.034(3) 0.039(3) 0.053(4) 0.000(3) 0.022(3) 0.008(3)
C8 0.043(4) 0.031(3) 0.063(4) -0.001(3) 0.021(3) 0.003(3)
C9 0.031(3) 0.025(3) 0.045(3) -0.001(2) 0.020(3) -0.003(2)
C10 0.053(4) 0.052(4) 0.045(4) 0.011(3) 0.022(3) 0.003(3)
C11 0.038(3) 0.032(3) 0.058(4) -0.003(3) 0.021(3) -0.014(3)
C12 0.019(3) 0.024(3) 0.035(3) -0.003(2) 0.009(2) 0.000(2)
C13 0.023(3) 0.023(3) 0.031(3) -0.002(2) 0.010(2) -0.003(2)
C14 0.031(3) 0.028(3) 0.028(3) -0.007(2) 0.013(2) 0.001(2)
C15 0.018(2) 0.026(3) 0.032(3) -0.004(2) 0.007(2) 0.000(2)
C16 0.019(3) 0.033(3) 0.028(3) 0.006(2) 0.005(2) -0.003(2)
C17 0.022(3) 0.031(3) 0.025(3) -0.002(2) 0.011(2) -0.007(2)
C18 0.033(3) 0.026(3) 0.033(3) 0.001(2) 0.008(2) 0.003(2)
C19 0.050(4) 0.040(3) 0.038(3) 0.010(3) 0.007(3) 0.004(3)
C20 0.055(4) 0.046(4) 0.042(4) 0.006(3) -0.012(3) -0.002(3)
C21 0.072(5) 0.094(6) 0.050(4) 0.037(4) 0.037(4) 0.033(5)
C22 0.025(3) 0.029(3) 0.038(3) -0.003(2) 0.012(2) 0.005(2)
C23 0.035(3) 0.047(4) 0.069(4) 0.005(3) 0.028(3) 0.005(3)
C24 0.041(3) 0.040(4) 0.044(4) 0.006(3) 0.009(3) 0.011(3)
C25 0.046(4) 0.036(3) 0.050(4) -0.007(3) 0.016(3) 0.008(3)
C26 0.035(3) 0.034(3) 0.036(3) -0.001(3) 0.011(3) 0.003(2)
C27 0.049(4) 0.072(5) 0.025(3) -0.005(3) 0.005(3) 0.009(3)
C28 0.083(5) 0.041(4) 0.047(4) -0.025(3) 0.001(4) -0.004(4)
C29 0.056(4) 0.094(6) 0.037(4) -0.009(4) 0.023(3) 0.000(4)

loop_
_atom_type_symbol
_atom_type_description
_atom_type_scat_dispersion_real
_atom_type_scat_dispersion_imag
_atom_type_scat_source
C C 0.0033 0.0016 'International Tables Vol C Tables 4.2.6.8 and 6.1.1.4'
H H 0.0000 0.0000 'International Tables Vol C Tables 4.2.6.8 and 6.1.1.4'
N N 0.0061 0.0033 'International Tables Vol C Tables 4.2.6.8 and 6.1.1.4'
P P 0.1023 0.0942 'International Tables Vol C Tables 4.2.6.8 and 6.1.1.4'
Cl Cl 0.1484 0.1585 'International Tables Vol C Tables 4.2.6.8 and 6.1.1.4'

loop_
_geom_angle_atom_site_label_1
_geom_angle_atom_site_label_2
_geom_angle_atom_site_label_3
_geom_angle
N3 P C1 101.9(2)
N3 P Cl 116.76(18)
C1 P Cl 82.48(17)
C1 N1 C2 109.4(4)
C1 N1 C4 123.3(4)
C2 N1 C4 127.1(4)
C1 N2 C3 109.5(4)
C1 N2 C9 123.3(4)
C3 N2 C9 127.2(4)
C12 N3 P 120.2(4)
N1 C1 N2 106.7(4)
N1 C1 P 120.5(4)
N2 C1 P 132.8(4)
C3 C2 N1 107.3(5)
C3 C2 C7 127.5(5)
N1 C2 C7 125.1(5)
C2 C3 N2 107.1(5)
C2 C3 C8 127.2(5)
N2 C3 C8 125.7(5)
N1 C4 C6 111.1(5)
N1 C4 C5 112.2(5)
C6 C4 C5 113.4(5)
N2 C9 C11 110.7(4)
N2 C9 C10 111.4(5)
C11 C9 C10 113.0(5)
C17 C12 C13 119.8(4)
C17 C12 N3 117.4(4)
C13 C12 N3 122.7(4)
C14 C13 C12 117.4(5)
C14 C13 C18 116.9(5)
C12 C13 C18 125.7(4)
C15 C14 C13 124.0(5)
C14 C15 C16 116.5(5)
C14 C15 C22 119.8(5)
C16 C15 C22 123.7(5)
C17 C16 C15 122.6(5)
C16 C17 C12 118.7(5)
C16 C17 C26 117.9(4)
C12 C17 C26 123.4(5)
C20 C18 C19 109.5(5)
C20 C18 C13 109.6(4)
C19 C18 C13 114.7(5)
C20 C18 C21 107.1(6)
C19 C18 C21 105.7(5)
C13 C18 C21 109.9(5)
C23 C22 C25 110.7(5)
C23 C22 C24 107.8(5)
C25 C22 C24 107.2(5)
C23 C22 C15 109.8(5)
C25 C22 C15 109.6(4)
C24 C22 C15 111.7(4)
C28 C26 C27 107.1(5)
C28 C26 C29 111.2(6)
C27 C26 C29 104.8(5)
C28 C26 C17 108.9(5)
C27 C26 C17 112.1(5)
C29 C26 C17 112.6(5)

loop_
_geom_bond_atom_site_label_1
_geom_bond_atom_site_label_2
_geom_bond_distance
P N3 1.585(5)
P C1 1.886(5)
P Cl 2.471(2)
N1 C1 1.365(7)
N1 C2 1.405(7)
N1 C4 1.504(7)
N2 C1 1.370(7)
N2 C3 1.403(7)
N2 C9 1.519(7)
N3 C12 1.446(7)
C2 C3 1.365(8)
C2 C7 1.519(8)
C3 C8 1.508(8)
C4 C6 1.527(9)
C4 C5 1.538(9)
C9 C11 1.528(8)
C9 C10 1.529(8)
C12 C17 1.420(7)
C12 C13 1.426(7)
C13 C14 1.408(7)
C13 C18 1.563(7)
C14 C15 1.395(7)
C15 C16 1.407(7)
C15 C22 1.558(7)
C16 C17 1.406(7)
C17 C26 1.584(7)
C18 C20 1.539(8)
C18 C19 1.554(8)
C18 C21 1.568(9)
C22 C23 1.532(8)
C22 C25 1.547(8)
C22 C24 1.552(8)
C26 C28 1.544(9)
C26 C27 1.549(8)
C26 C29 1.551(9)

loop_
_cod_related_entry_id
_cod_related_entry_database
_cod_related_entry_code
1 ChemSpider 30660563
